data_1564577
loop_
_publ_author_name
'Lan, Hai-Ming'
'Yang, Ru-Xia'
'Yang, Li-Zhen'
'Zhu, Peng-Yin'
'Wang, Lu-Lu'
'Yu, Yu-Ming'
'Wang, Duo-Zhi'

_publ_section_title
;
 Lanthanide complexes based on the linear bifunctional ligand: Synthesis,
 structure regulation and magnetic properties
;
_journal_name_full 'Inorganica Chimica Acta'
_journal_page_first 119593
_journal_paper_doi 10.1016/j.ica.2020.119593
_journal_volume 508
_journal_year 2020
_chemical_formula_moiety '1(C153 H105 Er7 N36 O32)'
_chemical_formula_sum 'C153.01 H105 Er7 N36 O32'
_chemical_formula_weight 4130.71
_space_group_crystal_system hexagonal
_space_group_IT_number 176
_space_group_name_Hall '-P 6c'
_space_group_name_H-M_alt 'P 63/m'
_atom_sites_solution_hydrogens mixed
_cell_angle_alpha 90
_cell_angle_beta 90
_cell_angle_gamma 120
_cell_formula_units_Z 2
_cell_length_a 21.7953(5)
_cell_length_b 21.7953(5)
_cell_length_c 20.9712(13)
_cell_measurement_reflns_used 9909
_cell_measurement_temperature 293(2)
_cell_measurement_theta_max 26.357
_cell_measurement_theta_min 2.366
_cell_volume 8627.4(6)
_computing_cell_refinement 'SAINT v8.37A (Bruker, 2015)'
_computing_data_reduction 'SAINT v8.37A (Bruker, 2015)'
_computing_molecular_graphics 'Olex2 (Dolomanov et al., 2009)'
_computing_publication_material 'Olex2 (Dolomanov et al., 2009)'
_computing_structure_refinement 'XL (Sheldrick, 2008)'
_diffrn_ambient_temperature 293(2)
_diffrn_measured_fraction_theta_full 0.999
_diffrn_measured_fraction_theta_max 0.999
_diffrn_measurement_device_type 'CCD area detector'
_diffrn_measurement_method 'phi and omega scans'
_diffrn_radiation_monochromator graphite
_diffrn_radiation_type MoK\a
_diffrn_radiation_wavelength 0.71073
_diffrn_reflns_av_R_equivalents 0.1031
_diffrn_reflns_av_unetI/netI 0.0307
_diffrn_reflns_Laue_measured_fraction_full 0.999
_diffrn_reflns_Laue_measured_fraction_max 0.999
_diffrn_reflns_limit_h_max 27
_diffrn_reflns_limit_h_min -18
_diffrn_reflns_limit_k_max 27
_diffrn_reflns_limit_k_min -27
_diffrn_reflns_limit_l_max 26
_diffrn_reflns_limit_l_min -26
_diffrn_reflns_number 109495
_diffrn_reflns_point_group_measured_fraction_full 0.999
_diffrn_reflns_point_group_measured_fraction_max 0.999
_diffrn_reflns_theta_full 25.242
_diffrn_reflns_theta_max 26.397
_diffrn_reflns_theta_min 2.106
_exptl_absorpt_coefficient_mu 3.442
_exptl_absorpt_correction_T_max 0.0276
_exptl_absorpt_correction_T_min 0.0088
_exptl_absorpt_correction_type multi-scan
_exptl_absorpt_process_details
;
SADABS-2016/2 (Bruker,2016/2) was used for absorption correction.
wR2(int) was 0.1199 before and 0.0702 after correction.
The Ratio of minimum to maximum transmission is 0.3188.
The \l/2 correction factor is Not present.
;
_exptl_crystal_colour colourless
_exptl_crystal_density_diffrn 1.590
_exptl_crystal_description block
_exptl_crystal_F_000 4014
_exptl_crystal_size_max 0.33
_exptl_crystal_size_mid 0.31
_exptl_crystal_size_min 0.27
_refine_diff_density_max 3.023
_refine_diff_density_min -1.015
_refine_diff_density_rms 0.201
_refine_ls_extinction_coef .
_refine_ls_extinction_method none
_refine_ls_goodness_of_fit_ref 1.039
_refine_ls_hydrogen_treatment constr
_refine_ls_matrix_type full
_refine_ls_number_parameters 383
_refine_ls_number_reflns 6066
_refine_ls_number_restraints 168
_refine_ls_restrained_S_all 1.070
_refine_ls_R_factor_all 0.0833
_refine_ls_R_factor_gt 0.0552
_refine_ls_shift/su_max 0.001
_refine_ls_shift/su_mean 0.000
_refine_ls_structure_factor_coef Fsqd
_refine_ls_weighting_details 'w=1/[\s^2^(Fo^2^)+(0.0865P)^2^+83.0658P] where P=(Fo^2^+2Fc^2^)/3'
_refine_ls_weighting_scheme calc
_refine_ls_wR_factor_gt 0.1416
_refine_ls_wR_factor_ref 0.1672
_reflns_Friedel_coverage 0.000
_reflns_Friedel_fraction_full .
_reflns_Friedel_fraction_max .
_reflns_number_gt 4434
_reflns_number_total 6066
_reflns_threshold_expression 'I > 2\s(I)'
_cod_data_source_file 9.cif
_cod_data_source_block 222_sq
_cod_original_cell_volume 8627.4(7)
_cod_database_code 1564577
_shelx_space_group_comment
;
The symmetry employed for this shelxl refinement is uniquely defined
by the following loop, which should always be used as a source of
symmetry information in preference to the above space-group names.
They are only intended as comments.
;
_shelx_estimated_absorpt_t_max 0.457
_shelx_estimated_absorpt_t_min 0.396
_olex2_refinement_description
;
1. Fixed Uiso
 At 1.2 times of:
  All C(H) groups, All N(H) groups
 At 1.5 times of:
  All O(H,H) groups
2. Restrained distances
 C17-C16
 2.1 with sigma of 0.02
3. Rigid bond restraints
 N4, C17
 with sigma for 1-2 distances of 0.01 and sigma for 1-3 distances of 0.02
 C15, N3
 with sigma for 1-2 distances of 0.01 and sigma for 1-3 distances of 0.02
 C9, C10
 with sigma for 1-2 distances of 0.01 and sigma for 1-3 distances of 0.02
 C11, C12
 with sigma for 1-2 distances of 0.01 and sigma for 1-3 distances of 0.02
 O1, C1
 with sigma for 1-2 distances of 0.01 and sigma for 1-3 distances of 0.02
4. Uiso/Uaniso restraints and constraints
C9 \\sim C10: within 2A with sigma of 0.01 and sigma for terminal atoms of 0.02
C11 \\sim C12: within 2A with sigma of 0.01 and sigma for terminal atoms of 0.02
N3 \\sim C15: within 2A with sigma of 0.01 and sigma for terminal atoms of 0.02
C17 \\sim N4: within 2A with sigma of 0.01 and sigma for terminal atoms of 0.02
N1 \\sim C8: within 2A with sigma of 0.01 and sigma for terminal atoms of 0.02
C5 \\sim C4: within 2A with sigma of 0.01 and sigma for terminal atoms of 0.02
C1 \\sim O1: within 2A with sigma of 0.01 and sigma for terminal atoms of 0.02
Uanis(N5) \\sim Ueq, Uanis(N6) \\sim Ueq, Uanis(N1) \\sim Ueq, Uanis(C27) \\sim
Ueq, Uanis(C28) \\sim Ueq, Uanis(C28) \\sim Ueq, Uanis(C27) \\sim Ueq,
Uanis(C26) \\sim Ueq, Uanis(C25) \\sim Ueq: with sigma of 0.01 and sigma for
terminal atoms of 0.02
Uanis(O1) \\sim Ueq: with sigma of 0.01 and sigma for terminal atoms of 0.02
Uanis(C15) \\sim Ueq, Uanis(C5) \\sim Ueq, Uanis(C6) \\sim Ueq: with sigma of
0.01 and sigma for terminal atoms of 0.02
Uanis(N8) \\sim Ueq: with sigma of 0.01 and sigma for terminal atoms of 0.02
Uanis(O1) \\sim Ueq, Uanis(C1) \\sim Ueq: with sigma of 0.01 and sigma for
terminal atoms of 0.02
Uanis(C34B) \\sim Ueq, Uanis(C33B) \\sim Ueq: with sigma of 0.01 and sigma for
terminal atoms of 0.02
Uanis(C11) \\sim Ueq, Uanis(C10) \\sim Ueq, Uanis(C17) \\sim Ueq: with sigma of
0.01 and sigma for terminal atoms of 0.02
Uanis(C17) \\sim Ueq, Uanis(N3) \\sim Ueq, Uanis(N4) \\sim Ueq: with sigma of
0.01 and sigma for terminal atoms of 0.02
Uanis(C33B) = Uanis(C34B) = Uanis(C33A) = Uanis(C34A)
5. Others
 Sof(C33A)=Sof(H33A)=Sof(C34A)=Sof(H34A)=1-FVAR(1)
 Sof(C34B)=Sof(H34B)=Sof(C33B)=Sof(H33B)=FVAR(1)
 Fixed Sof: C7(0.5) C6(0.5)
6.a Rotating group:
 O6(H6A,H6B)
6.b Aromatic/amide H refined with riding coordinates:
 N5(H5), C30(H30), C23(H23), C31(H31), C3(H3), C14(H14), C20(H20), C32(H32),
 C24(H24), C28(H28), C27(H27), C13(H13), C16(H16), C15(H15), N1(H1), C10(H10),
 C11(H11), C17(H17), C34B(H34B), C33B(H33B), C33A(H33A), C34A(H34A)
;

loop_
_space_group_symop_operation_xyz
'x, y, z'
'x-y, x, z+1/2'
'-y, x-y, z'
'-x, -y, z+1/2'
'-x+y, -x, z'
'y, -x+y, z+1/2'
'-x, -y, -z'
'-x+y, -x, -z-1/2'
'y, -x+y, -z'
'x, y, -z-1/2'
'x-y, x, -z'
'-y, x-y, -z-1/2'

loop_
_atom_site_label
_atom_site_type_symbol
_atom_site_fract_x
_atom_site_fract_y
_atom_site_fract_z
_atom_site_U_iso_or_equiv
_atom_site_adp_type
_atom_site_occupancy
_atom_site_site_symmetry_order
_atom_site_calc_flag
_atom_site_refinement_flags_posn
_atom_site_refinement_flags_adp
_atom_site_refinement_flags_occupancy
_atom_site_disorder_assembly
_atom_site_disorder_group
Er1 Er 0.55764(2) 0.24541(2) 0.39432(2) 0.02885(15) Uani 1 1 d . . . . .
Er2 Er 0.666667 0.333333 0.250000 0.0314(2) Uani 1 6 d S T P . .
O3 O 0.5785(3) 0.4229(3) 0.4237(3) 0.0378(14) Uani 1 1 d . . . . .
O6 O 0.5438(3) 0.2373(3) 0.5091(3) 0.0374(14) Uani 1 1 d . . . . .
H6A H 0.562935 0.220762 0.536809 0.056 Uiso 1 1 d GR . . . .
H6B H 0.518326 0.250153 0.533029 0.056 Uiso 1 1 d GR . . . .
O2 O 0.5002(3) 0.3076(3) 0.4217(3) 0.0352(13) Uani 1 1 d . . . . .
N7 N -0.0521(4) 0.2758(4) 0.4147(5) 0.049(2) Uani 1 1 d . . . . .
N5 N 0.2631(4) 0.3145(5) 0.4157(6) 0.070(3) Uani 1 1 d . U . . .
H5 H 0.238139 0.269236 0.411789 0.084 Uiso 1 1 calc R . . . .
C30 C 0.0698(5) 0.3681(5) 0.4167(5) 0.045(2) Uani 1 1 d . . . . .
H30 H 0.056020 0.402219 0.416498 0.054 Uiso 1 1 calc R . . . .
O4 O 0.6004(3) 0.3445(3) 0.3280(3) 0.0314(12) Uani 1 1 d . . . . .
N6 N 0.2896(4) 0.4267(4) 0.4239(5) 0.052(2) Uani 1 1 d . U . . .
N8 N -0.1534(4) 0.2778(4) 0.4123(5) 0.056(2) Uani 1 1 d . U . . .
C23 C 0.4215(4) 0.4777(5) 0.4282(5) 0.044(2) Uani 1 1 d . . . . .
H23 H 0.433097 0.524784 0.431960 0.053 Uiso 1 1 calc R . . . .
N3 N -0.0382(7) -0.3651(7) 0.250000 0.060(3) Uani 1 2 d S TU P . .
C19 C 0.4570(4) 0.3882(4) 0.4237(4) 0.0327(18) Uani 1 1 d . . . . .
N2 N 0.2543(7) -0.0592(6) 0.250000 0.063(4) Uani 1 2 d S T P . .
C2 C 0.4433(7) 0.0844(8) 0.250000 0.051(4) Uani 1 2 d S T P . .
C4 C 0.3274(8) -0.0161(8) 0.250000 0.053(3) Uani 1 2 d S TU P . .
C31 C 0.1419(5) 0.3891(5) 0.4173(6) 0.056(3) Uani 1 1 d . . . . .
H31 H 0.175936 0.436995 0.416534 0.067 Uiso 1 1 calc R . . . .
C3 C 0.3721(7) 0.0556(8) 0.250000 0.056(4) Uani 1 2 d S T P . .
H3 H 0.352977 0.085332 0.250000 0.067 Uiso 1 2 calc RS T P . .
C22 C 0.3519(5) 0.4241(5) 0.4236(5) 0.043(2) Uani 1 1 d . . . . .
C8 C 0.2407(10) -0.1263(10) 0.250000 0.083(5) Uani 1 2 d S TU P . .
O1 O 0.5125(6) 0.1908(5) 0.3003(5) 0.088(3) Uani 1 1 d . U . . .
C14 C 0.1574(9) -0.2554(9) 0.250000 0.072(5) Uani 1 2 d S T P . .
H14 H 0.196654 -0.261534 0.250000 0.086 Uiso 1 2 calc RS T P . .
C20 C 0.3874(4) 0.3341(5) 0.4192(6) 0.052(3) Uani 1 1 d . . . . .
H20 H 0.375668 0.286828 0.416784 0.062 Uiso 1 1 calc R . . . .
C32 C -0.0864(4) 0.3142(5) 0.4155(5) 0.041(2) Uani 1 1 d . . . . .
H32 H -0.062228 0.363390 0.418089 0.050 Uiso 1 1 calc R . . . .
C24 C 0.4735(4) 0.4588(4) 0.4271(5) 0.041(2) Uani 1 1 d . . . . .
H24 H 0.520813 0.494259 0.428607 0.049 Uiso 1 1 calc R . . . .
C29 C 0.0196(5) 0.2980(5) 0.4165(5) 0.045(2) Uani 1 1 d . . . . .
C18 C 0.5159(4) 0.3712(4) 0.4234(4) 0.0347(18) Uani 1 1 d . . . . .
C1 C 0.4927(9) 0.1602(8) 0.250000 0.054(3) Uani 1 2 d S TU P . .
C21 C 0.3360(5) 0.3537(5) 0.4185(6) 0.054(3) Uani 1 1 d . . . . .
C25 C 0.2378(6) 0.3596(6) 0.4201(7) 0.067(3) Uani 1 1 d . U . . .
C26 C 0.1624(6) 0.3384(6) 0.4189(7) 0.064(3) Uani 1 1 d . U . . .
C28 C 0.0395(6) 0.2471(7) 0.4178(8) 0.074(3) Uani 1 1 d . U . . .
H28 H 0.005166 0.199324 0.416160 0.088 Uiso 1 1 calc R . . . .
C27 C 0.1090(8) 0.2666(8) 0.4214(9) 0.096(5) Uani 1 1 d . U . . .
H27 H 0.121693 0.231976 0.425688 0.116 Uiso 1 1 calc R . . . .
N4 N -0.1304(8) -0.4770(9) 0.250000 0.078(4) Uani 1 2 d S TU P . .
C12 C 0.0330(9) -0.3043(10) 0.250000 0.075(4) Uani 1 2 d S TU P . .
C13 C 0.0903(9) -0.3142(8) 0.250000 0.073(5) Uani 1 2 d S T P . .
H13 H 0.084202 -0.359576 0.250000 0.087 Uiso 1 2 calc RS T P . .
C9 C 0.1673(9) -0.1885(9) 0.250000 0.072(4) Uani 1 2 d S TU P . .
C16 C -0.1500(8) -0.4315(9) 0.250000 0.089(7) Uani 1 2 d DS T P . .
H16 H -0.197613 -0.444282 0.250000 0.107 Uiso 1 2 calc RS T P . .
C15 C -0.0968(10) -0.3619(10) 0.250000 0.075(4) Uani 1 2 d S TU P . .
H15 H -0.101233 -0.321625 0.250000 0.090 Uiso 1 2 calc RS T P . .
N1 N 0.2970(9) -0.1304(9) 0.250000 0.096(5) Uani 1 2 d S TU P . .
H1 H 0.298648 -0.168957 0.250000 0.115 Uiso 1 2 calc RS T P . .
C10 C 0.1102(10) -0.1792(11) 0.250000 0.080(4) Uani 1 2 d S TU P . .
H10 H 0.116504 -0.133726 0.250000 0.096 Uiso 1 2 calc RS T P . .
C11 C 0.0419(11) -0.2382(11) 0.250000 0.088(5) Uani 1 2 d S TU P . .
H11 H 0.002678 -0.231983 0.250000 0.105 Uiso 1 2 calc RS T P . .
C7 C 0.4688(10) 0.0419(10) 0.2187(10) 0.047(5) Uani 0.5 1 d . . . . .
C6 C 0.4276(12) -0.0330(13) 0.2163(12) 0.065(6) Uani 0.5 1 d . U . . .
C5 C 0.3546(10) -0.0630(10) 0.250000 0.078(4) Uani 1 2 d S TU P . .
C17 C -0.0564(10) -0.4336(12) 0.250000 0.096(5) Uani 1 2 d DS TU P . .
H17 H -0.024494 -0.450166 0.250000 0.115 Uiso 1 2 calc RS T P . .
O5 O 0.666667 0.333333 0.4390(5) 0.031(2) Uani 1 3 d S T P . .
C34B C -0.1658(9) 0.2132(9) 0.3783(10) 0.045(2) Uani 0.554(11) 1 d . U . A 1
H34B H -0.207453 0.180691 0.357924 0.054 Uiso 0.554(11) 1 calc R . . A 1
C33B C -0.1061(9) 0.2100(9) 0.3820(9) 0.045(2) Uani 0.554(11) 1 d . U . A 1
H33B H -0.099552 0.173561 0.366997 0.054 Uiso 0.554(11) 1 calc R . . A 1
C33A C -0.1030(11) 0.2127(11) 0.4449(12) 0.045(2) Uani 0.446(11) 1 d . . . A 2
H33A H -0.095940 0.177605 0.462566 0.054 Uiso 0.446(11) 1 calc R . . A 2
C34A C -0.1643(11) 0.2143(11) 0.4425(12) 0.045(2) Uani 0.446(11) 1 d . . . A 2
H34A H -0.207520 0.178991 0.458268 0.054 Uiso 0.446(11) 1 calc R . . A 2

loop_
_atom_site_aniso_label
_atom_site_aniso_U_11
_atom_site_aniso_U_22
_atom_site_aniso_U_33
_atom_site_aniso_U_23
_atom_site_aniso_U_13
_atom_site_aniso_U_12
Er1 0.02022(19) 0.02003(19) 0.0456(3) -0.00136(14) -0.00075(14) 0.00951(14)
Er2 0.0267(3) 0.0267(3) 0.0408(5) 0.000 0.000 0.01334(14)
O3 0.025(3) 0.028(3) 0.060(4) -0.006(3) -0.002(3) 0.013(2)
O6 0.032(3) 0.034(3) 0.050(4) 0.005(3) 0.002(3) 0.019(2)
O2 0.026(3) 0.028(3) 0.052(4) 0.001(3) 0.001(3) 0.013(2)
N7 0.027(4) 0.034(4) 0.092(7) 0.006(4) 0.006(4) 0.020(3)
N5 0.034(4) 0.055(5) 0.128(7) -0.029(5) -0.010(5) 0.027(4)
C30 0.033(5) 0.044(5) 0.066(7) -0.007(5) 0.001(4) 0.025(4)
O4 0.028(3) 0.028(3) 0.041(3) -0.001(2) -0.001(2) 0.015(2)
N6 0.032(4) 0.050(4) 0.082(6) -0.022(4) -0.008(4) 0.026(3)
N8 0.033(4) 0.035(4) 0.109(7) 0.004(4) 0.001(4) 0.024(3)
C23 0.032(4) 0.028(4) 0.072(7) -0.005(4) -0.005(4) 0.015(4)
N3 0.053(5) 0.046(5) 0.074(6) 0.000 0.000 0.019(4)
C19 0.019(3) 0.040(4) 0.044(5) -0.007(4) -0.001(3) 0.018(3)
N2 0.042(7) 0.034(6) 0.095(11) 0.000 0.000 0.005(5)
C2 0.038(7) 0.044(8) 0.070(11) 0.000 0.000 0.020(6)
C4 0.041(6) 0.040(6) 0.074(9) 0.000 0.000 0.018(5)
C31 0.032(5) 0.042(5) 0.098(9) -0.026(6) -0.018(5) 0.021(4)
C3 0.036(7) 0.038(7) 0.086(12) 0.000 0.000 0.013(6)
C22 0.034(4) 0.033(4) 0.068(7) -0.018(4) -0.008(4) 0.021(4)
C8 0.060(8) 0.058(8) 0.127(11) 0.000 0.000 0.026(7)
O1 0.108(5) 0.084(5) 0.088(5) -0.037(4) -0.042(4) 0.060(4)
C14 0.045(9) 0.048(9) 0.096(15) 0.000 0.000 0.003(7)
C20 0.026(4) 0.028(4) 0.102(9) -0.013(5) 0.001(5) 0.014(4)
C32 0.023(4) 0.033(4) 0.072(7) 0.000(4) 0.003(4) 0.018(3)
C24 0.026(4) 0.030(4) 0.065(7) -0.006(4) -0.001(4) 0.013(3)
C29 0.031(4) 0.045(5) 0.062(6) 0.003(5) -0.001(4) 0.022(4)
C18 0.038(4) 0.031(4) 0.037(5) -0.006(4) 0.006(4) 0.019(4)
C1 0.062(6) 0.053(6) 0.057(6) 0.000 0.000 0.036(5)
C21 0.031(5) 0.042(5) 0.092(9) -0.016(6) -0.010(5) 0.021(4)
C25 0.044(5) 0.060(6) 0.109(8) -0.016(6) -0.004(5) 0.035(5)
C26 0.043(5) 0.053(5) 0.106(8) -0.027(5) -0.013(5) 0.031(4)
C28 0.052(6) 0.063(6) 0.121(8) -0.005(6) -0.007(6) 0.040(5)
C27 0.073(7) 0.080(7) 0.156(10) -0.001(7) -0.001(7) 0.054(6)
N4 0.063(6) 0.069(7) 0.092(7) 0.000 0.000 0.026(5)
C12 0.055(8) 0.057(7) 0.100(10) 0.000 0.000 0.019(7)
C13 0.054(10) 0.026(7) 0.112(16) 0.000 0.000 0.001(7)
C9 0.054(7) 0.046(7) 0.094(10) 0.000 0.000 0.010(6)
C16 0.044(9) 0.041(9) 0.16(2) 0.000 0.000 0.008(7)
C15 0.066(6) 0.059(6) 0.103(8) 0.000 0.000 0.032(5)
N1 0.082(7) 0.066(7) 0.142(9) 0.000 0.000 0.039(6)
C10 0.059(7) 0.063(7) 0.102(8) 0.000 0.000 0.019(5)
C11 0.073(7) 0.068(7) 0.111(9) 0.000 0.000 0.027(6)
C7 0.037(9) 0.044(10) 0.054(12) 0.002(9) 0.008(8) 0.015(8)
C6 0.055(9) 0.063(9) 0.068(10) -0.007(8) 0.001(7) 0.023(7)
C5 0.059(7) 0.060(7) 0.101(8) 0.000 0.000 0.018(5)
C17 0.073(7) 0.082(8) 0.116(8) 0.000 0.000 0.026(6)
O5 0.018(2) 0.018(2) 0.056(7) 0.000 0.000 0.0089(12)
C34B 0.037(4) 0.037(4) 0.068(5) -0.005(4) 0.001(4) 0.023(3)
C33B 0.037(4) 0.037(4) 0.068(5) -0.005(4) 0.001(4) 0.023(3)
C33A 0.037(4) 0.037(4) 0.068(5) -0.005(4) 0.001(4) 0.023(3)
C34A 0.037(4) 0.037(4) 0.068(5) -0.005(4) 0.001(4) 0.023(3)

loop_
_atom_type_symbol
_atom_type_description
_atom_type_scat_dispersion_real
_atom_type_scat_dispersion_imag
_atom_type_scat_source
C C 0.0033 0.0016 'International Tables Vol C Tables 4.2.6.8 and 6.1.1.4'
H H 0.0000 0.0000 'International Tables Vol C Tables 4.2.6.8 and 6.1.1.4'
Er Er -0.2586 4.9576 'International Tables Vol C Tables 4.2.6.8 and 6.1.1.4'
N N 0.0061 0.0033 'International Tables Vol C Tables 4.2.6.8 and 6.1.1.4'
O O 0.0106 0.0060 'International Tables Vol C Tables 4.2.6.8 and 6.1.1.4'

loop_
_geom_angle_atom_site_label_1
_geom_angle_atom_site_label_2
_geom_angle_atom_site_label_3
_geom_angle
_geom_angle_site_symmetry_1
_geom_angle_site_symmetry_3
Er1 Er1 Er1 60.0 5_665 3_655
Er2 Er1 Er1 59.559(5) . 5_665
Er2 Er1 Er1 59.560(5) . 3_655
O3 Er1 Er1 70.66(14) 3_655 3_655
O3 Er1 Er1 128.13(14) 3_655 5_665
O3 Er1 Er2 108.39(16) 3_655 .
O3 Er1 O6 74.9(2) 3_655 .
O3 Er1 O2 144.7(2) 3_655 .
O3 Er1 O4 73.03(19) 3_655 3_655
O3 Er1 O4 142.6(2) 3_655 .
O3 Er1 N8 82.8(2) 3_655 5
O3 Er1 O5 92.61(17) 3_655 .
O6 Er1 Er1 95.99(13) . 3_655
O6 Er1 Er1 94.50(13) . 5_665
O6 Er1 Er2 150.22(14) . .
O6 Er1 O4 129.73(19) . 3_655
O6 Er1 N8 75.2(3) . 5
O2 Er1 Er1 127.76(13) . 3_655
O2 Er1 Er1 69.85(13) . 5_665
O2 Er1 Er2 106.86(15) . .
O2 Er1 O6 73.4(2) . .
O2 Er1 O4 141.11(19) . 3_655
O2 Er1 O4 71.9(2) . .
O2 Er1 N8 74.5(2) . 5
O2 Er1 O5 92.59(15) . .
O4 Er1 Er1 39.11(14) . 5_665
O4 Er1 Er1 36.78(13) 3_655 3_655
O4 Er1 Er1 78.04(13) . 3_655
O4 Er1 Er1 76.77(12) 3_655 5_665
O4 Er1 Er2 35.43(13) . .
O4 Er1 Er2 36.28(13) 3_655 .
O4 Er1 O6 129.57(19) . .
O4 Er1 O4 69.6(3) . 3_655
O4 Er1 N8 135.9(2) 3_655 5
O4 Er1 N8 127.0(3) . 5
O4 Er1 O5 73.3(2) . .
N8 Er1 Er1 153.40(19) 5 3_655
N8 Er1 Er1 144.31(19) 5 5_665
N8 Er1 Er2 134.3(3) 5 .
O1 Er1 Er1 118.7(3) . 5_665
O1 Er1 Er1 108.3(3) . 3_655
O1 Er1 Er2 63.9(3) . .
O1 Er1 O3 90.2(3) . 3_655
O1 Er1 O6 145.5(3) . .
O1 Er1 O2 107.6(3) . .
O1 Er1 O4 80.5(3) . .
O1 Er1 O4 71.6(3) . 3_655
O1 Er1 N8 72.1(4) . 5
O1 Er1 O5 140.0(4) . .
O5 Er1 Er1 37.26(13) . 5_665
O5 Er1 Er1 37.26(13) . 3_655
O5 Er1 Er2 77.4(2) . .
O5 Er1 O6 72.8(3) . .
O5 Er1 O4 71.1(2) . 3_655
O5 Er1 N8 147.8(3) . 5
Er1 Er2 Er1 60.880(9) 5_665 .
Er1 Er2 Er1 60.880(9) 12_656 8_666
Er1 Er2 Er1 145.983(5) 12_656 .
Er1 Er2 Er1 108.390(11) 3_655 12_656
Er1 Er2 Er1 108.394(12) 5_665 8_666
Er1 Er2 Er1 145.982(5) 3_655 10_556
Er1 Er2 Er1 145.985(5) 8_666 .
Er1 Er2 Er1 60.880(9) 12_656 10_556
Er1 Er2 Er1 60.881(9) 10_556 8_666
Er1 Er2 Er1 60.880(9) 3_655 5_665
Er1 Er2 Er1 60.880(9) 3_655 .
Er1 Er2 Er1 145.983(5) 12_656 5_665
Er1 Er2 Er1 108.393(12) 10_556 .
Er1 Er2 Er1 145.986(5) 10_556 5_665
Er1 Er2 Er1 145.983(5) 3_655 8_666
O4 Er2 Er1 171.60(14) 5_665 10_556
O4 Er2 Er1 36.49(13) 3_655 3_655
O4 Er2 Er1 79.78(14) 10_556 12_656
O4 Er2 Er1 79.78(14) 8_666 10_556
O4 Er2 Er1 113.46(14) . 8_666
O4 Er2 Er1 36.49(13) 10_556 10_556
O4 Er2 Er1 171.60(14) 8_666 .
O4 Er2 Er1 111.27(14) . 10_556
O4 Er2 Er1 36.49(13) 8_666 8_666
O4 Er2 Er1 39.76(13) 5_665 3_655
O4 Er2 Er1 113.46(14) 5_665 12_656
O4 Er2 Er1 113.46(14) 8_666 3_655
O4 Er2 Er1 39.76(13) 3_655 .
O4 Er2 Er1 171.60(14) 12_656 5_665
O4 Er2 Er1 36.49(13) . .
O4 Er2 Er1 79.78(14) 3_655 5_665
O4 Er2 Er1 113.45(14) 3_655 10_556
O4 Er2 Er1 36.49(13) 5_665 5_665
O4 Er2 Er1 39.76(13) 10_556 8_666
O4 Er2 Er1 111.27(14) 8_666 5_665
O4 Er2 Er1 111.27(14) 3_655 12_656
O4 Er2 Er1 113.46(14) 10_556 5_665
O4 Er2 Er1 39.76(13) 8_666 12_656
O4 Er2 Er1 39.76(13) . 5_665
O4 Er2 Er1 113.46(14) 12_656 .
O4 Er2 Er1 171.60(14) 10_556 3_655
O4 Er2 Er1 79.78(14) 5_665 .
O4 Er2 Er1 79.78(14) . 3_655
O4 Er2 Er1 111.27(14) 10_556 .
O4 Er2 Er1 36.49(13) 12_656 12_656
O4 Er2 Er1 171.60(14) . 12_656
O4 Er2 Er1 79.78(14) 12_656 8_666
O4 Er2 Er1 39.76(13) 12_656 10_556
O4 Er2 Er1 171.60(14) 3_655 8_666
O4 Er2 Er1 111.27(14) 5_665 8_666
O4 Er2 Er1 111.27(14) 12_656 3_655
O4 Er2 O4 74.0(2) 8_666 10_556
O4 Er2 O4 74.0(2) 12_656 8_666
O4 Er2 O4 139.35(11) 3_655 10_556
O4 Er2 O4 139.35(11) 12_656 .
O4 Er2 O4 92.0(3) 5_665 8_666
O4 Er2 O4 74.0(2) 5_665 .
O4 Er2 O4 74.0(2) 3_655 5_665
O4 Er2 O4 139.35(11) 8_666 .
O4 Er2 O4 139.35(11) 3_655 8_666
O4 Er2 O4 92.0(3) 10_556 .
O4 Er2 O4 74.0(2) 12_656 10_556
O4 Er2 O4 92.0(3) 12_656 3_655
O4 Er2 O4 139.35(11) 5_665 10_556
O4 Er2 O4 139.35(11) 12_656 5_665
O4 Er2 O4 74.0(2) 3_655 .
C18 O3 Er1 136.4(5) . 5_665
Er1 O6 H6A 127.7 . .
Er1 O6 H6B 127.6 . .
H6A O6 H6B 104.7 . .
C18 O2 Er1 136.3(5) . .
C32 N7 C29 130.5(8) . .
C32 N7 C33B 100.6(9) . .
C32 N7 C33A 100.8(10) . .
C29 N7 C33B 123.8(9) . .
C29 N7 C33A 121.7(11) . .
C21 N5 H5 126.0 . .
C25 N5 H5 126.0 . .
C25 N5 C21 108.0(9) . .
C31 C30 H30 119.8 . .
C29 C30 H30 119.8 . .
C29 C30 C31 120.4(9) . .
Er1 O4 Er1 104.1(2) . 5_665
Er2 O4 Er1 108.1(2) . .
Er2 O4 Er1 104.0(2) . 5_665
C25 N6 C22 105.4(8) . .
C32 N8 Er1 131.8(6) . 3
C32 N8 C34B 103.1(9) . .
C32 N8 C34A 99.6(10) . .
C34B N8 Er1 114.9(8) . 3
C22 C23 H23 121.2 . .
C22 C23 C24 117.6(8) . .
C24 C23 H23 121.2 . .
C15 N3 C12 125.1(15) . .
C15 N3 C17 107.8(15) . .
C17 N3 C12 127.1(15) . .
C20 C19 C24 120.7(7) . .
C20 C19 C18 119.8(7) . .
C24 C19 C18 119.4(7) . .
C8 N2 C4 107.0(14) . .
C3 C2 C1 123.7(13) . .
C3 C2 C7 114.8(13) . 10_556
C3 C2 C7 114.8(13) . .
C1 C2 C7 115.0(12) . .
C1 C2 C7 115.0(12) . 10_556
C7 C2 C7 53.7(17) 10_556 .
N2 C4 C5 105.4(13) . .
C3 C4 N2 134.0(14) . .
C3 C4 C5 120.6(14) . .
C30 C31 H31 120.1 . .
C26 C31 C30 119.8(10) . .
C26 C31 H31 120.1 . .
C2 C3 C4 121.9(14) . .
C2 C3 H3 119.1 . .
C4 C3 H3 119.1 . .
N6 C22 C21 109.5(8) . .
C23 C22 N6 130.5(8) . .
C23 C22 C21 120.0(8) . .
N2 C8 C9 123.0(17) . .
N1 C8 N2 112.4(17) . .
N1 C8 C9 124.7(18) . .
C1 O1 Er1 174.6(10) . .
C13 C14 H14 119.3 . .
C9 C14 H14 119.3 . .
C9 C14 C13 121.4(19) . .
C19 C20 H20 121.7 . .
C19 C20 C21 116.7(8) . .
C21 C20 H20 121.7 . .
N7 C32 H32 122.4 . .
N8 C32 N7 115.1(8) . .
N8 C32 H32 122.4 . .
C23 C24 C19 122.0(8) . .
C23 C24 H24 119.0 . .
C19 C24 H24 119.0 . .
C30 C29 N7 121.5(8) . .
C30 C29 C28 120.3(9) . .
C28 C29 N7 118.2(9) . .
O3 C18 C19 117.0(7) . .
O2 C18 O3 124.4(8) . .
O2 C18 C19 118.6(7) . .
O1 C1 C2 119.1(9) 10_556 .
O1 C1 C2 119.1(9) . .
O1 C1 O1 121.9(18) . 10_556
N5 C21 C22 105.2(8) . .
N5 C21 C20 131.9(9) . .
C20 C21 C22 122.9(9) . .
N5 C25 C26 124.7(10) . .
N6 C25 N5 111.9(9) . .
N6 C25 C26 123.4(9) . .
C31 C26 C25 120.3(10) . .
C31 C26 C27 118.1(10) . .
C27 C26 C25 121.5(10) . .
C29 C28 H28 120.0 . .
C27 C28 C29 119.9(12) . .
C27 C28 H28 120.0 . .
C26 C27 H27 119.3 . .
C28 C27 C26 121.4(12) . .
C28 C27 H27 119.3 . .
C16 N4 C17 101.4(15) . .
C13 C12 N3 120.0(16) . .
C11 C12 N3 119.4(17) . .
C11 C12 C13 120.6(17) . .
C14 C13 H13 120.7 . .
C12 C13 C14 118.7(17) . .
C12 C13 H13 120.7 . .
C14 C9 C8 119.8(18) . .
C10 C9 C8 120.7(17) . .
C10 C9 C14 119.5(17) . .
N4 C16 H16 122.0 . .
N4 C16 C15 116.0(16) . .
C15 C16 H16 122.0 . .
N3 C15 C16 104.3(16) . .
N3 C15 H15 127.8 . .
C16 C15 H15 127.8 . .
C8 N1 H1 125.6 . .
C8 N1 C5 108.8(17) . .
C5 N1 H1 125.6 . .
C9 C10 H10 120.1 . .
C9 C10 C11 119.8(19) . .
C11 C10 H10 120.1 . .
C12 C11 C10 120(2) . .
C12 C11 H11 120.0 . .
C10 C11 H11 120.0 . .
C2 C7 C6 93.2(13) . 10_556
C7 C7 C2 63.1(9) 10_556 .
C7 C7 C6 46.1(9) 10_556 10_556
C7 C7 C6 92.0(13) 10_556 .
C6 C7 C2 121.8(17) . .
C6 C7 C6 45.9(17) . 10_556
C7 C6 C7 41.9(15) . 10_556
C7 C6 C5 113.1(19) . .
C6 C6 C7 88.0(13) 10_556 .
C6 C6 C7 46.1(9) 10_556 10_556
C6 C6 C5 63.0(10) 10_556 .
C5 C6 C7 88.9(14) . 10_556
C4 C5 C6 114.0(15) . .
C4 C5 C6 114.0(15) . 10_556
N1 C5 C4 106.4(16) . .
N1 C5 C6 130.2(16) . .
N1 C5 C6 130.2(16) . 10_556
C6 C5 C6 54.0(19) 10_556 .
N3 C17 N4 110.5(16) . .
N3 C17 H17 124.7 . .
N4 C17 H17 124.7 . .
Er1 O5 Er1 105.5(3) 3_655 .
Er1 O5 Er1 105.5(3) 3_655 5_665
Er1 O5 Er1 105.5(3) . 5_665
N8 C34B H34B 126.3 . .
C33B C34B N8 107.5(14) . .
C33B C34B H34B 126.3 . .
N7 C33B H33B 126.4 . .
C34B C33B N7 107.3(13) . .
C34B C33B H33B 126.4 . .
N7 C33A H33A 127.4 . .
C34A C33A N7 105.2(17) . .
C34A C33A H33A 127.4 . .
N8 C34A H34A 124.7 . .
C33A C34A N8 110.6(18) . .
C33A C34A H34A 124.7 . .

loop_
_geom_bond_atom_site_label_1
_geom_bond_atom_site_label_2
_geom_bond_distance
_geom_bond_site_symmetry_2
Er1 Er1 3.7811(6) 5_665
Er1 Er1 3.7812(6) 3_655
Er1 Er2 3.7316(4) .
Er1 O3 2.285(5) 3_655
Er1 O6 2.423(7) .
Er1 O2 2.330(5) .
Er1 O4 2.459(5) 3_655
Er1 O4 2.335(5) .
Er1 N8 2.498(7) 5
Er1 O1 2.258(9) .
Er1 O5 2.375(4) .
Er2 O4 2.275(6) 8_666
Er2 O4 2.275(6) .
Er2 O4 2.275(6) 10_556
Er2 O4 2.275(6) 3_655
Er2 O4 2.275(6) 5_665
Er2 O4 2.275(6) 12_656
O3 C18 1.262(10) .
O6 H6A 0.8892 .
O6 H6B 0.8905 .
O2 C18 1.250(9) .
N7 C32 1.371(10) .
N7 C29 1.388(11) .
N7 C33B 1.491(19) .
N7 C33A 1.41(2) .
N5 H5 0.8600 .
N5 C21 1.378(12) .
N5 C25 1.351(13) .
C30 H30 0.9300 .
C30 C31 1.400(12) .
C30 C29 1.364(13) .
N6 C22 1.387(11) .
N6 C25 1.330(14) .
N8 C32 1.267(11) .
N8 C34B 1.478(18) .
N8 C34A 1.43(2) .
C23 H23 0.9300 .
C23 C22 1.379(12) .
C23 C24 1.386(12) .
N3 C12 1.45(2) .
N3 C15 1.31(2) .
N3 C17 1.34(2) .
C19 C20 1.384(11) .
C19 C24 1.396(12) .
C19 C18 1.504(11) .
N2 C4 1.387(18) .
N2 C8 1.34(2) .
C2 C3 1.352(19) .
C2 C1 1.45(2) .
C2 C7 1.45(2) .
C2 C7 1.45(2) 10_556
C4 C3 1.37(2) .
C4 C5 1.41(2) .
C31 H31 0.9300 .
C31 C26 1.385(14) .
C3 H3 0.9300 .
C22 C21 1.397(13) .
C8 C9 1.49(2) .
C8 N1 1.27(2) .
O1 C1 1.207(11) .
C14 H14 0.9300 .
C14 C13 1.38(2) .
C14 C9 1.36(3) .
C20 H20 0.9300 .
C20 C21 1.386(12) .
C32 H32 0.9300 .
C24 H24 0.9300 .
C29 C28 1.378(14) .
C25 C26 1.468(14) .
C26 C27 1.407(18) .
C28 H28 0.9300 .
C28 C27 1.356(18) .
C27 H27 0.9300 .
N4 C16 1.26(2) .
N4 C17 1.40(2) .
C12 C13 1.37(3) .
C12 C11 1.36(3) .
C13 H13 0.9300 .
C9 C10 1.36(3) .
C16 H16 0.9300 .
C16 C15 1.37(2) .
C15 H15 0.9300 .
N1 H1 0.8600 .
N1 C5 1.38(2) .
C10 H10 0.9300 .
C10 C11 1.40(3) .
C11 H11 0.9300 .
C7 C7 1.31(4) 10_556
C7 C6 1.42(3) .
C7 C6 1.97(3) 10_556
C6 C6 1.41(5) 10_556
C6 C5 1.56(3) .
C17 H17 0.9300 .
C34B H34B 0.9300 .
C34B C33B 1.34(2) .
C33B H33B 0.9300 .
C33A H33A 0.9300 .
C33A C34A 1.35(3) .
C34A H34A 0.9300 .

loop_
_geom_torsion_atom_site_label_1
_geom_torsion_atom_site_label_2
_geom_torsion_atom_site_label_3
_geom_torsion_atom_site_label_4
_geom_torsion
_geom_torsion_site_symmetry_1
_geom_torsion_site_symmetry_2
_geom_torsion_site_symmetry_3
_geom_torsion_site_symmetry_4
Er1 O3 C18 O2 21.5(15) 5_665 . . .
Er1 O3 C18 C19 -157.1(6) 5_665 . . .
Er1 O2 C18 O3 -18.2(15) . . . .
Er1 O2 C18 C19 160.4(6) . . . .
Er1 N8 C32 N7 -168.8(8) 3 . . .
Er1 N8 C34B C33B 167.6(12) 3 . . .
Er1 N8 C34A C33A -179.5(14) 3 . . .
N7 C29 C28 C27 -178.1(14) . . . .
N7 C33A C34A N8 -1(2) . . . .
N5 C25 C26 C31 -173.5(14) . . . .
N5 C25 C26 C27 9(2) . . . .
C30 C31 C26 C25 -179.4(13) . . . .
C30 C31 C26 C27 -1(2) . . . .
C30 C29 C28 C27 2(2) . . . .
N6 C22 C21 N5 0.1(14) . . . .
N6 C22 C21 C20 -177.8(12) . . . .
N6 C25 C26 C31 5(2) . . . .
N6 C25 C26 C27 -173.3(15) . . . .
N8 C34B C33B N7 -4(2) . . . .
C23 C22 C21 N5 179.3(11) . . . .
C23 C22 C21 C20 1(2) . . . .
N3 C12 C13 C14 180.0 . . . .
N3 C12 C11 C10 180.0 . . . .
C19 C20 C21 N5 -178.7(14) . . . .
C19 C20 C21 C22 -1.5(19) . . . .
N2 C4 C3 C2 180.0 . . . .
N2 C4 C5 N1 0.0 . . . .
N2 C4 C5 C6 -150.2(11) . . . 10_556
N2 C4 C5 C6 150.2(11) . . . .
N2 C8 C9 C14 180.0 . . . .
N2 C8 C9 C10 0.0 . . . .
N2 C8 N1 C5 0.0 . . . .
C2 C7 C6 C7 -59.3(16) . . . 10_556
C2 C7 C6 C6 -59.3(17) . . . 10_556
C2 C7 C6 C5 0(3) . . . .
C4 N2 C8 C9 180.0 . . . .
C4 N2 C8 N1 0.0 . . . .
C31 C30 C29 N7 -178.7(11) . . . .
C31 C30 C29 C28 1.0(19) . . . .
C31 C26 C27 C28 5(3) . . . .
C3 C2 C1 O1 -89.8(13) . . . 10_556
C3 C2 C1 O1 89.8(13) . . . .
C3 C2 C7 C7 -103.5(9) . . . 10_556
C3 C2 C7 C6 -29(2) . . . .
C3 C2 C7 C6 -67.2(12) . . . 10_556
C3 C4 C5 N1 180.0 . . . .
C3 C4 C5 C6 29.8(11) . . . 10_556
C3 C4 C5 C6 -29.8(11) . . . .
C22 N6 C25 N5 -1.6(16) . . . .
C22 N6 C25 C26 -179.9(13) . . . .
C22 C23 C24 C19 -2.2(17) . . . .
C8 N2 C4 C3 180.0 . . . .
C8 N2 C4 C5 0.0 . . . .
C8 C9 C10 C11 180.0 . . . .
C8 N1 C5 C4 0.0 . . . .
C8 N1 C5 C6 143.6(17) . . . 10_556
C8 N1 C5 C6 -143.6(17) . . . .
C14 C9 C10 C11 0.0 . . . .
C20 C19 C24 C23 2.2(17) . . . .
C20 C19 C18 O3 175.8(10) . . . .
C20 C19 C18 O2 -2.9(14) . . . .
C32 N7 C29 C30 -3(2) . . . .
C32 N7 C29 C28 177.3(12) . . . .
C32 N7 C33B C34B -10.0(17) . . . .
C32 N7 C33A C34A 17(2) . . . .
C32 N8 C34B C33B 18.0(18) . . . .
C32 N8 C34A C33A -16(2) . . . .
C24 C23 C22 N6 179.5(12) . . . .
C24 C23 C22 C21 0.5(17) . . . .
C24 C19 C20 C21 -0.2(17) . . . .
C24 C19 C18 O3 -2.7(14) . . . .
C24 C19 C18 O2 178.6(9) . . . .
C29 N7 C32 N8 179.0(12) . . . .
C29 N7 C33B C34B -167.2(14) . . . .
C29 N7 C33A C34A 170.1(15) . . . .
C29 C30 C31 C26 -1.3(19) . . . .
C29 C28 C27 C26 -5(3) . . . .
C18 C19 C20 C21 -178.8(10) . . . .
C18 C19 C24 C23 -179.3(10) . . . .
C1 C2 C3 C4 180.0 . . . .
C1 C2 C7 C7 103.7(9) . . . 10_556
C1 C2 C7 C6 139.9(9) . . . 10_556
C1 C2 C7 C6 178.1(17) . . . .
C21 N5 C25 N6 1.7(17) . . . .
C21 N5 C25 C26 180.0(14) . . . .
C25 N5 C21 C22 -1.0(15) . . . .
C25 N5 C21 C20 176.5(15) . . . .
C25 N6 C22 C23 -178.2(13) . . . .
C25 N6 C22 C21 0.9(14) . . . .
C25 C26 C27 C28 -177.4(16) . . . .
N4 C16 C15 N3 0.0 . . . .
C12 N3 C15 C16 180.0 . . . .
C12 N3 C17 N4 180.0 . . . .
C13 C14 C9 C8 180.0 . . . .
C13 C14 C9 C10 0.0 . . . .
C13 C12 C11 C10 0.0 . . . .
C9 C8 N1 C5 180.0 . . . .
C9 C14 C13 C12 0.0 . . . .
C9 C10 C11 C12 0.0 . . . .
C16 N4 C17 N3 0.0 . . . .
C15 N3 C12 C13 180.0 . . . .
C15 N3 C12 C11 0.0 . . . .
C15 N3 C17 N4 0.0 . . . .
N1 C8 C9 C14 0.0 . . . .
N1 C8 C9 C10 180.0 . . . .
C11 C12 C13 C14 0.0 . . . .
C7 C2 C3 C4 29.8(10) . . . .
C7 C2 C3 C4 -29.8(10) 10_556 . . .
C7 C2 C1 O1 120.1(15) 10_556 . . 10_556
C7 C2 C1 O1 60.3(18) . . . 10_556
C7 C2 C1 O1 -60.3(18) 10_556 . . .
C7 C2 C1 O1 -120.1(15) . . . .
C7 C2 C7 C6 74(2) 10_556 . . .
C7 C2 C7 C6 36.3(12) 10_556 . . 10_556
C7 C7 C6 C6 0.001(3) 10_556 . . 10_556
C7 C7 C6 C5 59.4(16) 10_556 . . .
C7 C6 C5 C4 63.3(13) 10_556 . . .
C7 C6 C5 C4 28(2) . . . .
C7 C6 C5 N1 -155.3(14) 10_556 . . .
C7 C6 C5 N1 169.6(16) . . . .
C7 C6 C5 C6 -39.8(13) 10_556 . . 10_556
C7 C6 C5 C6 -75(2) . . . 10_556
C6 C7 C6 C7 -0.001(3) 10_556 . . 10_556
C6 C7 C6 C5 59.4(16) 10_556 . . .
C6 C6 C5 C4 103.1(11) 10_556 . . .
C6 C6 C5 N1 -115.4(19) 10_556 . . .
C5 C4 C3 C2 0.0 . . . .
C17 N3 C12 C13 0.0 . . . .
C17 N3 C12 C11 180.0 . . . .
C17 N3 C15 C16 0.0 . . . .
C17 N4 C16 C15 0.0 . . . .
C34B N8 C32 N7 -26.9(14) . . . .
C33B N7 C32 N8 24.1(14) . . . .
C33B N7 C29 C30 146.9(13) . . . .
C33B N7 C29 C28 -32.9(18) . . . .
C33A N7 C32 N8 -30.9(16) . . . .
C33A N7 C29 C30 -147.8(15) . . . .
C33A N7 C29 C28 32(2) . . . .
C34A N8 C32 N7 29.4(15) . . . .
